data_7104100
loop_
_publ_author_name
'Steinke, Tobias'
'Gemel, Christian'
'Cokoja, Mirza'
'Winter, Manuela'
'Fischer, Roland A.'

_publ_section_title
;
 Insertion of organoindium carbenoids into rhodium halide bonds:
 revisiting a classic type of transition metal--group 13 metal bond
 formation
;
_journal_coden_ASTM CHCOFS
_journal_issue 9
_journal_name_full
;
 Chemical Communications (Cambridge, United Kingdom)
;
_journal_page_first 1066
_journal_page_last 1067
_journal_paper_doi 10.1039/b301928d
_journal_year 2003
_chemical_formula_sum 'C40 H96 Cl2 In3 Rh Si9'
_chemical_formula_weight 1348.25
_space_group_IT_number 14
_symmetry_cell_setting monoclinic
_symmetry_space_group_name_Hall '-P 2yn'
_symmetry_space_group_name_H-M 'P 1 21/n 1'
_atom_sites_solution_hydrogens geom
_atom_sites_solution_primary direct
_atom_sites_solution_secondary difmap
_audit_creation_method SHELXL-97
_cell_angle_alpha 90.00
_cell_angle_beta 92.882(4)
_cell_angle_gamma 90.00
_cell_formula_units_Z 4
_cell_length_a 14.509(3)
_cell_length_b 18.830(4)
_cell_length_c 22.633(4)
_cell_measurement_reflns_used 60
_cell_measurement_temperature 213(2)
_cell_measurement_theta_max 15.0
_cell_measurement_theta_min 10.0
_cell_volume 6176(2)
_computing_cell_refinement SMART
_computing_data_collection SMART
_computing_data_reduction SAINT
_computing_molecular_graphics 'Bruker axs SHELXTL-PLUS'
_computing_publication_material SHELXL-97
_computing_structure_refinement 'SHELXL-97 (Sheldrick, 1997)'
_computing_structure_solution 'SHELXS-97 (Sheldrick, 1990)'
_diffrn_ambient_temperature 213(2)
_diffrn_measured_fraction_theta_full 0.976
_diffrn_measured_fraction_theta_max 0.976
_diffrn_radiation_monochromator graphite
_diffrn_radiation_source 'fine-focus sealed tube'
_diffrn_radiation_type MoK\a
_diffrn_radiation_wavelength 0.71073
_diffrn_reflns_av_R_equivalents 0.0438
_diffrn_reflns_av_sigmaI/netI 0.0490
_diffrn_reflns_limit_h_max 17
_diffrn_reflns_limit_h_min -8
_diffrn_reflns_limit_k_max 22
_diffrn_reflns_limit_k_min -22
_diffrn_reflns_limit_l_max 26
_diffrn_reflns_limit_l_min -26
_diffrn_reflns_number 34096
_diffrn_reflns_theta_full 25.05
_diffrn_reflns_theta_max 25.05
_diffrn_reflns_theta_min 2.58
_exptl_absorpt_coefficient_mu 1.655
_exptl_absorpt_correction_T_max 1.000
_exptl_absorpt_correction_T_min 0.861
_exptl_absorpt_correction_type empirical
_exptl_crystal_colour orange-red
_exptl_crystal_density_diffrn 1.450
_exptl_crystal_density_method 'not measured'
_exptl_crystal_description prism
_exptl_crystal_F_000 2752
_exptl_crystal_size_max 0.30
_exptl_crystal_size_mid 0.28
_exptl_crystal_size_min 0.25
_refine_diff_density_max 1.942
_refine_diff_density_min -0.783
_refine_diff_density_rms 0.118
_refine_ls_extinction_method none
_refine_ls_goodness_of_fit_ref 1.023
_refine_ls_hydrogen_treatment mixed
_refine_ls_matrix_type full
_refine_ls_number_parameters 528
_refine_ls_number_reflns 10683
_refine_ls_number_restraints 0
_refine_ls_restrained_S_all 1.023
_refine_ls_R_factor_all 0.0617
_refine_ls_R_factor_gt 0.0417
_refine_ls_shift/su_max 0.135
_refine_ls_shift/su_mean 0.001
_refine_ls_structure_factor_coef Fsqd
_refine_ls_weighting_details 'calc w==1/[\s^2^(Fo^2^)+(0.0442P)^2^+17.5705P] where P==(Fo^2^+2Fc^2^)/3'
_refine_ls_weighting_scheme calc
_refine_ls_wR_factor_gt 0.0943
_refine_ls_wR_factor_ref 0.1039
_reflns_number_gt 8135
_reflns_number_total 10683
_reflns_threshold_expression >2sigma(I)
_cod_data_source_file b301928d.txt
_cod_data_source_block 1
_cod_original_sg_symbol_H-M P2(1)/n
_cod_database_code 7104100

loop_
_symmetry_equiv_pos_as_xyz
'x, y, z'
'-x+1/2, y+1/2, -z+1/2'
'-x, -y, -z'
'x-1/2, -y-1/2, z-1/2'

loop_
_atom_site_label
_atom_site_type_symbol
_atom_site_fract_x
_atom_site_fract_y
_atom_site_fract_z
_atom_site_U_iso_or_equiv
_atom_site_adp_type
_atom_site_occupancy
_atom_site_symmetry_multiplicity
_atom_site_calc_flag
_atom_site_refinement_flags
_atom_site_disorder_assembly
_atom_site_disorder_group
Cl1 Cl 0.33411(12) 0.90803(9) 0.24487(9) 0.0549(5) Uani 1 1 d . . .
Cl2 Cl 0.53187(14) 0.89244(8) 0.12690(7) 0.0485(4) Uani 1 1 d . . .
Rh1 Rh 0.42644(3) 0.72468(2) 0.193916(18) 0.01952(10) Uani 1 1 d . . .
C4 C 0.3679(4) 0.6139(3) 0.1885(3) 0.0351(14) Uani 1 1 d . . .
C9 C 0.3093(6) 0.5742(4) 0.1414(4) 0.070(3) Uani 1 1 d . . .
H41A H 0.3007 0.5255 0.1540 0.105 Uiso 1 1 calc R . .
H41B H 0.3404 0.5746 0.1044 0.105 Uiso 1 1 calc R . .
H41C H 0.2498 0.5973 0.1358 0.105 Uiso 1 1 calc R . .
C3 C 0.3310(4) 0.6492(3) 0.2366(3) 0.0336(14) Uani 1 1 d . . .
C8 C 0.2303(5) 0.6526(4) 0.2499(5) 0.073(3) Uani 1 1 d . . .
H42A H 0.1933 0.6573 0.2132 0.110 Uiso 1 1 calc R . .
H42B H 0.2197 0.6933 0.2750 0.110 Uiso 1 1 calc R . .
H42C H 0.2130 0.6095 0.2700 0.110 Uiso 1 1 calc R . .
C2 C 0.4057(6) 0.6671(3) 0.2777(3) 0.0455(18) Uani 1 1 d . . .
C7 C 0.3966(8) 0.6922(5) 0.3395(3) 0.087(3) Uani 1 1 d . . .
H43A H 0.3797 0.6526 0.3641 0.130 Uiso 1 1 calc R . .
H43B H 0.3491 0.7284 0.3401 0.130 Uiso 1 1 calc R . .
H43C H 0.4549 0.7119 0.3545 0.130 Uiso 1 1 calc R . .
C1 C 0.4881(4) 0.6413(3) 0.2530(3) 0.0460(18) Uani 1 1 d . . .
C6 C 0.5817(6) 0.6348(5) 0.2839(5) 0.090(4) Uani 1 1 d . . .
H44A H 0.5912 0.5862 0.2972 0.135 Uiso 1 1 calc R . .
H44B H 0.5857 0.6665 0.3177 0.135 Uiso 1 1 calc R . .
H44C H 0.6287 0.6473 0.2567 0.135 Uiso 1 1 calc R . .
C5 C 0.4631(4) 0.6090(3) 0.1985(3) 0.0403(16) Uani 1 1 d . . .
C10 C 0.5235(6) 0.5628(4) 0.1618(5) 0.081(3) Uani 1 1 d . . .
H45A H 0.5878 0.5752 0.1701 0.122 Uiso 1 1 calc R . .
H45B H 0.5075 0.5703 0.1202 0.122 Uiso 1 1 calc R . .
H45C H 0.5140 0.5133 0.1717 0.122 Uiso 1 1 calc R . .
In1 In 0.49995(3) 0.842806(19) 0.235937(16) 0.02322(10) Uani 1 1 d . . .
C11 C 0.5890(4) 0.9165(3) 0.2929(2) 0.0279(12) Uani 1 1 d . . .
Si1 Si 0.69543(12) 0.86228(10) 0.31270(9) 0.0432(5) Uani 1 1 d . . .
C111 C 0.7998(5) 0.9147(4) 0.3390(4) 0.072(3) Uani 1 1 d . . .
H11A H 0.7872 0.9390 0.3755 0.109 Uiso 1 1 calc R . .
H11B H 0.8144 0.9494 0.3091 0.109 Uiso 1 1 calc R . .
H11C H 0.8518 0.8829 0.3458 0.109 Uiso 1 1 calc R . .
C112 C 0.7322(5) 0.8090(4) 0.2481(4) 0.066(2) Uani 1 1 d . . .
H11D H 0.7922 0.7880 0.2576 0.100 Uiso 1 1 calc R . .
H11E H 0.7360 0.8397 0.2139 0.100 Uiso 1 1 calc R . .
H11F H 0.6875 0.7717 0.2393 0.100 Uiso 1 1 calc R . .
C113 C 0.6754(7) 0.7952(4) 0.3717(4) 0.074(3) Uani 1 1 d . . .
H11G H 0.6184 0.7699 0.3622 0.111 Uiso 1 1 calc R . .
H11H H 0.6712 0.8191 0.4094 0.111 Uiso 1 1 calc R . .
H11I H 0.7264 0.7618 0.3742 0.111 Uiso 1 1 calc R . .
Si3 Si 0.52776(13) 0.94100(10) 0.36224(8) 0.0398(4) Uani 1 1 d . . .
C121 C 0.4564(6) 0.8673(4) 0.3910(3) 0.067(2) Uani 1 1 d . . .
H12A H 0.4107 0.8527 0.3606 0.100 Uiso 1 1 calc R . .
H12B H 0.4255 0.8835 0.4256 0.100 Uiso 1 1 calc R . .
H12C H 0.4959 0.8273 0.4018 0.100 Uiso 1 1 calc R . .
C122 C 0.6085(6) 0.9677(5) 0.4259(3) 0.067(2) Uani 1 1 d . . .
H12D H 0.5737 0.9750 0.4609 0.101 Uiso 1 1 calc R . .
H12E H 0.6397 1.0115 0.4162 0.101 Uiso 1 1 calc R . .
H12F H 0.6538 0.9305 0.4335 0.101 Uiso 1 1 calc R . .
C123 C 0.4459(5) 1.0181(4) 0.3526(4) 0.060(2) Uani 1 1 d . . .
H12G H 0.4034 1.0094 0.3190 0.090 Uiso 1 1 calc R . .
H12H H 0.4806 1.0611 0.3460 0.090 Uiso 1 1 calc R . .
H12I H 0.4115 1.0235 0.3880 0.090 Uiso 1 1 calc R . .
Si2 Si 0.61888(13) 1.00043(9) 0.25104(8) 0.0380(4) Uani 1 1 d . . .
C131 C 0.6696(5) 1.0712(4) 0.3017(3) 0.0539(19) Uani 1 1 d . . .
H13A H 0.7246 1.0530 0.3227 0.081 Uiso 1 1 calc R . .
H13B H 0.6248 1.0848 0.3300 0.081 Uiso 1 1 calc R . .
H13C H 0.6856 1.1124 0.2786 0.081 Uiso 1 1 calc R . .
C132 C 0.5168(5) 1.0440(3) 0.2119(3) 0.056(2) Uani 1 1 d . . .
H13D H 0.5110 1.0923 0.2261 0.084 Uiso 1 1 calc R . .
H13E H 0.4613 1.0177 0.2197 0.084 Uiso 1 1 calc R . .
H13F H 0.5254 1.0446 0.1697 0.084 Uiso 1 1 calc R . .
C133 C 0.7103(6) 0.9882(4) 0.1962(4) 0.067(2) Uani 1 1 d . . .
H13G H 0.6928 0.9498 0.1693 0.100 Uiso 1 1 calc R . .
H13H H 0.7685 0.9768 0.2170 0.100 Uiso 1 1 calc R . .
H13I H 0.7169 1.0318 0.1738 0.100 Uiso 1 1 calc R . .
In2 In 0.50637(3) 0.758356(19) 0.099505(16) 0.02415(10) Uani 1 1 d . . .
C12 C 0.5775(4) 0.7462(3) 0.0145(2) 0.0277(12) Uani 1 1 d . . .
Si6 Si 0.55621(18) 0.65175(10) -0.01022(9) 0.0573(6) Uani 1 1 d . . .
C211 C 0.5773(7) 0.6322(4) -0.0900(3) 0.076(3) Uani 1 1 d . . .
H21A H 0.5438 0.6661 -0.1152 0.114 Uiso 1 1 calc R . .
H21B H 0.5563 0.5845 -0.0997 0.114 Uiso 1 1 calc R . .
H21C H 0.6428 0.6359 -0.0962 0.114 Uiso 1 1 calc R . .
C212 C 0.6364(7) 0.5865(4) 0.0314(4) 0.083(3) Uani 1 1 d . . .
H21D H 0.6954 0.5853 0.0131 0.125 Uiso 1 1 calc R . .
H21E H 0.6091 0.5395 0.0300 0.125 Uiso 1 1 calc R . .
H21F H 0.6455 0.6015 0.0723 0.125 Uiso 1 1 calc R . .
C213 C 0.4321(6) 0.6265(4) 0.0003(4) 0.078(3) Uani 1 1 d . . .
H21G H 0.4173 0.6355 0.0409 0.117 Uiso 1 1 calc R . .
H21H H 0.4234 0.5765 -0.0086 0.117 Uiso 1 1 calc R . .
H21I H 0.3919 0.6545 -0.0261 0.117 Uiso 1 1 calc R . .
Si5 Si 0.53307(12) 0.81021(9) -0.04607(7) 0.0367(4) Uani 1 1 d . . .
C221 C 0.4196(5) 0.7815(5) -0.0821(3) 0.062(2) Uani 1 1 d . . .
H22A H 0.3748 0.7755 -0.0521 0.093 Uiso 1 1 calc R . .
H22B H 0.4276 0.7369 -0.1026 0.093 Uiso 1 1 calc R . .
H22C H 0.3978 0.8174 -0.1102 0.093 Uiso 1 1 calc R . .
C222 C 0.6162(5) 0.8163(4) -0.1072(3) 0.0512(18) Uani 1 1 d . . .
H22D H 0.5909 0.8474 -0.1381 0.077 Uiso 1 1 calc R . .
H22E H 0.6258 0.7694 -0.1235 0.077 Uiso 1 1 calc R . .
H22F H 0.6746 0.8352 -0.0915 0.077 Uiso 1 1 calc R . .
C223 C 0.5151(5) 0.9036(3) -0.0219(3) 0.0440(16) Uani 1 1 d . . .
H22G H 0.5717 0.9216 -0.0027 0.066 Uiso 1 1 calc R . .
H22H H 0.4661 0.9051 0.0056 0.066 Uiso 1 1 calc R . .
H22I H 0.4983 0.9328 -0.0561 0.066 Uiso 1 1 calc R . .
Si4 Si 0.70358(13) 0.76294(10) 0.03425(8) 0.0407(4) Uani 1 1 d . . .
C231 C 0.7837(5) 0.7205(5) -0.0180(4) 0.067(2) Uani 1 1 d . . .
H23A H 0.7799 0.6693 -0.0146 0.100 Uiso 1 1 calc R . .
H23B H 0.8465 0.7358 -0.0081 0.100 Uiso 1 1 calc R . .
H23C H 0.7662 0.7347 -0.0582 0.100 Uiso 1 1 calc R . .
C232 C 0.7356(5) 0.7232(5) 0.1089(3) 0.063(2) Uani 1 1 d . . .
H23D H 0.6882 0.7344 0.1362 0.095 Uiso 1 1 calc R . .
H23E H 0.7941 0.7427 0.1238 0.095 Uiso 1 1 calc R . .
H23F H 0.7410 0.6721 0.1052 0.095 Uiso 1 1 calc R . .
C233 C 0.7350(5) 0.8593(4) 0.0379(3) 0.0517(18) Uani 1 1 d . . .
H23G H 0.7206 0.8813 -0.0002 0.078 Uiso 1 1 calc R . .
H23H H 0.8005 0.8641 0.0479 0.078 Uiso 1 1 calc R . .
H23I H 0.7002 0.8825 0.0679 0.078 Uiso 1 1 calc R . .
In3 In 0.29677(3) 0.811471(19) 0.163171(18) 0.02568(11) Uani 1 1 d . . .
C13 C 0.1677(4) 0.8532(3) 0.1195(3) 0.0263(12) Uani 1 1 d . . .
Si9 Si 0.08760(14) 0.88503(11) 0.17621(9) 0.0504(5) Uani 1 1 d . . .
C311 C -0.0354(5) 0.8918(5) 0.1472(4) 0.066(2) Uani 1 1 d . . .
H31A H -0.0397 0.9255 0.1147 0.100 Uiso 1 1 calc R . .
H31B H -0.0736 0.9078 0.1785 0.100 Uiso 1 1 calc R . .
H31C H -0.0566 0.8456 0.1333 0.100 Uiso 1 1 calc R . .
C312 C 0.1149(7) 0.9781(5) 0.2048(4) 0.092(4) Uani 1 1 d . . .
H31D H 0.1802 0.9816 0.2158 0.138 Uiso 1 1 calc R . .
H31E H 0.0794 0.9876 0.2392 0.138 Uiso 1 1 calc R . .
H31F H 0.0990 1.0125 0.1741 0.138 Uiso 1 1 calc R . .
C313 C 0.0913(6) 0.8260(5) 0.2424(4) 0.074(2) Uani 1 1 d . . .
H31G H 0.0881 0.7768 0.2298 0.110 Uiso 1 1 calc R . .
H31H H 0.0393 0.8366 0.2663 0.110 Uiso 1 1 calc R . .
H31I H 0.1484 0.8339 0.2656 0.110 Uiso 1 1 calc R . .
Si7 Si 0.11606(14) 0.77957(10) 0.07245(9) 0.0465(5) Uani 1 1 d . . .
C321 C 0.0453(7) 0.7157(4) 0.1170(5) 0.083(3) Uani 1 1 d . . .
H32A H 0.0847 0.6940 0.1478 0.124 Uiso 1 1 calc R . .
H32B H 0.0191 0.6791 0.0911 0.124 Uiso 1 1 calc R . .
H32C H -0.0041 0.7416 0.1348 0.124 Uiso 1 1 calc R . .
C322 C 0.2052(6) 0.7217(4) 0.0405(4) 0.074(3) Uani 1 1 d . . .
H32D H 0.2416 0.7495 0.0142 0.111 Uiso 1 1 calc R . .
H32E H 0.1752 0.6831 0.0187 0.111 Uiso 1 1 calc R . .
H32F H 0.2452 0.7024 0.0722 0.111 Uiso 1 1 calc R . .
C323 C 0.0369(5) 0.8096(4) 0.0102(3) 0.060(2) Uani 1 1 d . . .
H32G H -0.0180 0.8304 0.0259 0.090 Uiso 1 1 calc R . .
H32H H 0.0196 0.7694 -0.0146 0.090 Uiso 1 1 calc R . .
H32I H 0.0678 0.8448 -0.0130 0.090 Uiso 1 1 calc R . .
Si8 Si 0.20468(14) 0.92974(11) 0.07017(11) 0.0562(6) Uani 1 1 d . . .
C331 C 0.2591(7) 0.8978(6) 0.0015(4) 0.097(3) Uani 1 1 d . . .
H33A H 0.2722 0.9381 -0.0234 0.145 Uiso 1 1 calc R . .
H33B H 0.2170 0.8658 -0.0200 0.145 Uiso 1 1 calc R . .
H33C H 0.3160 0.8730 0.0123 0.145 Uiso 1 1 calc R . .
C332 C 0.2930(6) 0.9877(5) 0.1059(5) 0.085(3) Uani 1 1 d . . .
H33D H 0.3473 0.9598 0.1172 0.128 Uiso 1 1 calc R . .
H33E H 0.2688 1.0093 0.1408 0.128 Uiso 1 1 calc R . .
H33F H 0.3096 1.0246 0.0784 0.128 Uiso 1 1 calc R . .
C333 C 0.1061(6) 0.9880(4) 0.0449(4) 0.080(3) Uani 1 1 d . . .
H33G H 0.0796 1.0098 0.0790 0.120 Uiso 1 1 calc R . .
H33H H 0.0595 0.9597 0.0236 0.120 Uiso 1 1 calc R . .
H33I H 0.1281 1.0247 0.0191 0.120 Uiso 1 1 calc R . .

loop_
_atom_site_aniso_label
_atom_site_aniso_U_11
_atom_site_aniso_U_22
_atom_site_aniso_U_33
_atom_site_aniso_U_23
_atom_site_aniso_U_13
_atom_site_aniso_U_12
Cl1 0.0384(9) 0.0522(10) 0.0719(12) -0.0299(9) -0.0187(9) 0.0154(8)
Cl2 0.0876(13) 0.0287(8) 0.0297(8) 0.0015(6) 0.0083(8) -0.0200(8)
Rh1 0.0174(2) 0.0185(2) 0.0228(2) 0.00375(16) 0.00334(16) 0.00022(16)
C4 0.046(4) 0.023(3) 0.037(3) 0.006(2) 0.004(3) -0.008(3)
C9 0.094(7) 0.050(5) 0.066(5) 0.004(4) 0.002(5) -0.039(5)
C3 0.026(3) 0.027(3) 0.048(4) 0.015(3) 0.010(3) 0.002(2)
C8 0.041(4) 0.063(5) 0.120(8) 0.036(5) 0.034(5) 0.005(4)
C2 0.080(5) 0.027(3) 0.030(3) 0.012(3) 0.004(3) -0.015(3)
C7 0.158(10) 0.062(5) 0.043(5) 0.003(4) 0.034(6) -0.024(6)
C1 0.026(3) 0.041(4) 0.070(5) 0.033(3) -0.011(3) -0.006(3)
C6 0.061(6) 0.070(6) 0.134(9) 0.059(6) -0.045(6) -0.010(5)
C5 0.039(4) 0.024(3) 0.060(4) 0.010(3) 0.020(3) 0.005(3)
C10 0.084(6) 0.040(4) 0.126(8) 0.015(5) 0.052(6) 0.018(4)
In1 0.0211(2) 0.0229(2) 0.0253(2) 0.00091(15) -0.00207(16) -0.00199(15)
C11 0.023(3) 0.030(3) 0.030(3) -0.004(2) -0.001(2) -0.003(2)
Si1 0.0275(9) 0.0434(10) 0.0571(12) -0.0081(9) -0.0147(9) 0.0052(8)
C111 0.037(4) 0.065(5) 0.112(7) -0.014(5) -0.031(5) -0.001(4)
C112 0.039(4) 0.058(5) 0.102(7) -0.020(5) -0.002(4) 0.012(4)
C113 0.095(7) 0.058(5) 0.067(5) 0.015(4) -0.027(5) 0.019(5)
Si3 0.0416(10) 0.0437(10) 0.0346(9) -0.0079(8) 0.0054(8) -0.0040(8)
C121 0.080(6) 0.072(5) 0.051(5) -0.007(4) 0.027(4) -0.026(5)
C122 0.076(6) 0.082(6) 0.043(4) -0.024(4) -0.003(4) -0.006(5)
C123 0.046(4) 0.055(4) 0.079(6) -0.029(4) 0.002(4) 0.012(4)
Si2 0.0418(10) 0.0315(9) 0.0403(10) 0.0003(7) -0.0031(8) -0.0129(8)
C131 0.051(4) 0.044(4) 0.065(5) -0.006(3) -0.008(4) -0.018(3)
C132 0.073(5) 0.028(3) 0.065(5) 0.008(3) -0.019(4) -0.002(3)
C133 0.062(5) 0.073(5) 0.066(5) -0.007(4) 0.025(4) -0.035(4)
In2 0.0264(2) 0.0231(2) 0.0236(2) 0.00236(15) 0.00692(16) -0.00145(16)
C12 0.038(3) 0.026(3) 0.020(3) 0.000(2) 0.009(2) 0.000(2)
Si6 0.0915(17) 0.0357(10) 0.0466(12) -0.0105(9) 0.0219(12) -0.0122(11)
C211 0.117(8) 0.065(5) 0.049(5) -0.032(4) 0.032(5) -0.017(5)
C212 0.139(9) 0.032(4) 0.082(6) 0.012(4) 0.048(6) 0.015(5)
C213 0.108(8) 0.068(5) 0.059(5) -0.017(4) 0.018(5) -0.050(5)
Si5 0.0359(9) 0.0448(10) 0.0298(9) 0.0047(7) 0.0038(8) -0.0012(8)
C221 0.052(5) 0.090(6) 0.044(4) -0.003(4) -0.004(4) -0.009(4)
C222 0.064(5) 0.052(4) 0.038(4) 0.012(3) 0.014(4) 0.000(4)
C223 0.051(4) 0.043(4) 0.039(4) 0.008(3) 0.007(3) 0.013(3)
Si4 0.0339(10) 0.0518(11) 0.0369(10) 0.0026(8) 0.0063(8) 0.0074(8)
C231 0.049(5) 0.094(6) 0.059(5) -0.005(5) 0.020(4) 0.016(4)
C232 0.051(5) 0.092(6) 0.045(4) 0.012(4) -0.004(4) 0.020(4)
C233 0.030(4) 0.064(5) 0.061(5) -0.002(4) -0.003(3) -0.015(3)
In3 0.0195(2) 0.0236(2) 0.0336(2) 0.00334(16) -0.00184(17) 0.00176(16)
C13 0.018(3) 0.022(3) 0.038(3) -0.003(2) -0.008(2) 0.004(2)
Si9 0.0377(11) 0.0599(12) 0.0533(12) -0.0158(10) 0.0006(9) 0.0122(9)
C311 0.032(4) 0.082(6) 0.085(6) -0.014(5) 0.008(4) 0.012(4)
C312 0.087(7) 0.083(6) 0.102(7) -0.059(6) -0.037(6) 0.049(5)
C313 0.061(5) 0.105(7) 0.055(5) 0.000(5) 0.013(4) 0.013(5)
Si7 0.0439(11) 0.0452(11) 0.0487(11) -0.0148(9) -0.0154(9) 0.0019(9)
C321 0.079(6) 0.049(5) 0.118(8) 0.009(5) -0.028(6) -0.029(5)
C322 0.083(6) 0.067(5) 0.069(6) -0.041(4) -0.024(5) 0.027(5)
C323 0.055(5) 0.066(5) 0.056(5) -0.012(4) -0.026(4) 0.002(4)
Si8 0.0368(11) 0.0513(12) 0.0786(15) 0.0266(11) -0.0151(11) -0.0038(9)
C331 0.069(6) 0.145(10) 0.079(7) 0.035(7) 0.024(5) 0.000(6)
C332 0.054(5) 0.072(6) 0.127(8) 0.043(6) -0.030(6) -0.026(4)
C333 0.065(6) 0.057(5) 0.113(8) 0.029(5) -0.039(6) 0.007(4)

loop_
_atom_type_symbol
_atom_type_description
_atom_type_scat_dispersion_real
_atom_type_scat_dispersion_imag
_atom_type_scat_source
C C 0.0033 0.0016 'International Tables Vol C Tables 4.2.6.8 and 6.1.1.4'
H H 0.0000 0.0000 'International Tables Vol C Tables 4.2.6.8 and 6.1.1.4'
Si Si 0.0817 0.0704 'International Tables Vol C Tables 4.2.6.8 and 6.1.1.4'
Cl Cl 0.1484 0.1585 'International Tables Vol C Tables 4.2.6.8 and 6.1.1.4'
Rh Rh -1.1178 0.9187 'International Tables Vol C Tables 4.2.6.8 and 6.1.1.4'
In In -0.7276 1.3100 'International Tables Vol C Tables 4.2.6.8 and 6.1.1.4'

loop_
_geom_angle_atom_site_label_1
_geom_angle_atom_site_label_2
_geom_angle_atom_site_label_3
_geom_angle
_geom_angle_site_symmetry_1
_geom_angle_site_symmetry_3
_geom_angle_publ_flag
In3 Cl1 In1 77.71(5) . . ?
In2 Cl2 In1 81.62(4) . . ?
C2 Rh1 C1 37.6(3) . . ?
C2 Rh1 C3 37.5(2) . . ?
C1 Rh1 C3 62.0(2) . . ?
C2 Rh1 C5 61.8(2) . . ?
C1 Rh1 C5 36.7(3) . . ?
C3 Rh1 C5 60.9(2) . . ?
C2 Rh1 C4 61.8(2) . . ?
C1 Rh1 C4 61.2(2) . . ?
C3 Rh1 C4 36.4(2) . . ?
C5 Rh1 C4 36.1(2) . . ?
C2 Rh1 In2 157.0(2) . . ?
C1 Rh1 In2 119.5(2) . . ?
C3 Rh1 In2 146.47(17) . . ?
C5 Rh1 In2 99.38(17) . . ?
C4 Rh1 In2 111.65(16) . . ?
C2 Rh1 In3 114.5(2) . . ?
C1 Rh1 In3 151.95(19) . . ?
C3 Rh1 In3 93.49(14) . . ?
C5 Rh1 In3 143.25(18) . . ?
C4 Rh1 In3 107.82(16) . . ?
In2 Rh1 In3 88.43(2) . . ?
C2 Rh1 In1 100.04(16) . . ?
C1 Rh1 In1 103.70(18) . . ?
C3 Rh1 In1 129.12(17) . . ?
C5 Rh1 In1 135.63(18) . . ?
C4 Rh1 In1 161.72(15) . . ?
In2 Rh1 In1 84.244(19) . . ?
In3 Rh1 In1 80.64(2) . . ?
C5 C4 C3 108.5(6) . . ?
C5 C4 C9 126.5(7) . . ?
C3 C4 C9 123.6(6) . . ?
C5 C4 Rh1 71.6(3) . . ?
C3 C4 Rh1 71.2(3) . . ?
C9 C4 Rh1 133.4(4) . . ?
C4 C9 H41A 109.5 . . ?
C4 C9 H41B 109.5 . . ?
H41A C9 H41B 109.5 . . ?
C4 C9 H41C 109.5 . . ?
H41A C9 H41C 109.5 . . ?
H41B C9 H41C 109.5 . . ?
C4 C3 C2 108.1(6) . . ?
C4 C3 C8 125.8(7) . . ?
C2 C3 C8 124.8(7) . . ?
C4 C3 Rh1 72.4(3) . . ?
C2 C3 Rh1 70.5(3) . . ?
C8 C3 Rh1 133.3(4) . . ?
C3 C8 H42A 109.5 . . ?
C3 C8 H42B 109.5 . . ?
H42A C8 H42B 109.5 . . ?
C3 C8 H42C 109.5 . . ?
H42A C8 H42C 109.5 . . ?
H42B C8 H42C 109.5 . . ?
C1 C2 C3 106.6(6) . . ?
C1 C2 C7 126.2(8) . . ?
C3 C2 C7 125.8(8) . . ?
C1 C2 Rh1 71.4(4) . . ?
C3 C2 Rh1 72.0(3) . . ?
C7 C2 Rh1 132.1(5) . . ?
C2 C7 H43A 109.5 . . ?
C2 C7 H43B 109.5 . . ?
H43A C7 H43B 109.5 . . ?
C2 C7 H43C 109.5 . . ?
H43A C7 H43C 109.5 . . ?
H43B C7 H43C 109.5 . . ?
C5 C1 C2 107.8(5) . . ?
C5 C1 C6 124.1(8) . . ?
C2 C1 C6 126.9(8) . . ?
C5 C1 Rh1 72.5(3) . . ?
C2 C1 Rh1 71.1(3) . . ?
C6 C1 Rh1 131.8(5) . . ?
C1 C6 H44A 109.5 . . ?
C1 C6 H44B 109.5 . . ?
H44A C6 H44B 109.5 . . ?
C1 C6 H44C 109.5 . . ?
H44A C6 H44C 109.5 . . ?
H44B C6 H44C 109.5 . . ?
C4 C5 C1 108.9(6) . . ?
C4 C5 C10 123.1(7) . . ?
C1 C5 C10 126.8(7) . . ?
C4 C5 Rh1 72.4(3) . . ?
C1 C5 Rh1 70.8(3) . . ?
C10 C5 Rh1 132.5(5) . . ?
C5 C10 H45A 109.5 . . ?
C5 C10 H45B 109.5 . . ?
H45A C10 H45B 109.5 . . ?
C5 C10 H45C 109.5 . . ?
H45A C10 H45C 109.5 . . ?
H45B C10 H45C 109.5 . . ?
C11 In1 Rh1 159.91(14) . . ?
C11 In1 Cl2 100.94(15) . . ?
Rh1 In1 Cl2 92.72(4) . . ?
C11 In1 Cl1 99.37(15) . . ?
Rh1 In1 Cl1 93.71(4) . . ?
Cl2 In1 Cl1 96.01(6) . . ?
C11 In1 In3 148.44(14) . . ?
Rh1 In1 In3 48.867(13) . . ?
Cl2 In1 In3 78.42(4) . . ?
Cl1 In1 In3 49.98(3) . . ?
Si1 C11 Si3 110.3(3) . . ?
Si1 C11 Si2 111.3(3) . . ?
Si3 C11 Si2 109.8(3) . . ?
Si1 C11 In1 103.9(2) . . ?
Si3 C11 In1 110.1(3) . . ?
Si2 C11 In1 111.4(2) . . ?
C113 Si1 C112 104.9(4) . . ?
C113 Si1 C111 106.3(4) . . ?
C112 Si1 C111 105.8(4) . . ?
C113 Si1 C11 112.4(4) . . ?
C112 Si1 C11 111.5(3) . . ?
C111 Si1 C11 115.3(3) . . ?
Si1 C111 H11A 109.5 . . ?
Si1 C111 H11B 109.5 . . ?
H11A C111 H11B 109.5 . . ?
Si1 C111 H11C 109.5 . . ?
H11A C111 H11C 109.5 . . ?
H11B C111 H11C 109.5 . . ?
Si1 C112 H11D 109.5 . . ?
Si1 C112 H11E 109.5 . . ?
H11D C112 H11E 109.5 . . ?
Si1 C112 H11F 109.5 . . ?
H11D C112 H11F 109.5 . . ?
H11E C112 H11F 109.5 . . ?
Si1 C113 H11G 109.5 . . ?
Si1 C113 H11H 109.5 . . ?
H11G C113 H11H 109.5 . . ?
Si1 C113 H11I 109.5 . . ?
H11G C113 H11I 109.5 . . ?
H11H C113 H11I 109.5 . . ?
C121 Si3 C122 105.5(4) . . ?
C121 Si3 C123 104.8(4) . . ?
C122 Si3 C123 104.3(4) . . ?
C121 Si3 C11 113.5(3) . . ?
C122 Si3 C11 113.5(3) . . ?
C123 Si3 C11 114.2(3) . . ?
Si3 C121 H12A 109.5 . . ?
Si3 C121 H12B 109.5 . . ?
H12A C121 H12B 109.5 . . ?
Si3 C121 H12C 109.5 . . ?
H12A C121 H12C 109.5 . . ?
H12B C121 H12C 109.5 . . ?
Si3 C122 H12D 109.5 . . ?
Si3 C122 H12E 109.5 . . ?
H12D C122 H12E 109.5 . . ?
Si3 C122 H12F 109.5 . . ?
H12D C122 H12F 109.5 . . ?
H12E C122 H12F 109.5 . . ?
Si3 C123 H12G 109.5 . . ?
Si3 C123 H12H 109.5 . . ?
H12G C123 H12H 109.5 . . ?
Si3 C123 H12I 109.5 . . ?
H12G C123 H12I 109.5 . . ?
H12H C123 H12I 109.5 . . ?
C132 Si2 C133 108.0(4) . . ?
C132 Si2 C131 104.7(3) . . ?
C133 Si2 C131 102.8(3) . . ?
C132 Si2 C11 113.8(3) . . ?
C133 Si2 C11 114.5(3) . . ?
C131 Si2 C11 112.1(3) . . ?
Si2 C131 H13A 109.5 . . ?
Si2 C131 H13B 109.5 . . ?
H13A C131 H13B 109.5 . . ?
Si2 C131 H13C 109.5 . . ?
H13A C131 H13C 109.5 . . ?
H13B C131 H13C 109.5 . . ?
Si2 C132 H13D 109.5 . . ?
Si2 C132 H13E 109.5 . . ?
H13D C132 H13E 109.5 . . ?
Si2 C132 H13F 109.5 . . ?
H13D C132 H13F 109.5 . . ?
H13E C132 H13F 109.5 . . ?
Si2 C133 H13G 109.5 . . ?
Si2 C133 H13H 109.5 . . ?
H13G C133 H13H 109.5 . . ?
Si2 C133 H13I 109.5 . . ?
H13G C133 H13I 109.5 . . ?
H13H C133 H13I 109.5 . . ?
C12 In2 Rh1 159.81(14) . . ?
C12 In2 Cl2 103.64(14) . . ?
Rh1 In2 Cl2 96.06(4) . . ?
Si6 C12 Si4 111.7(3) . . ?
Si6 C12 Si5 109.7(3) . . ?
Si4 C12 Si5 110.7(3) . . ?
Si6 C12 In2 106.0(3) . . ?
Si4 C12 In2 105.2(2) . . ?
Si5 C12 In2 113.4(3) . . ?
C211 Si6 C12 115.9(3) . . ?
C211 Si6 C213 105.9(4) . . ?
C12 Si6 C213 110.1(3) . . ?
C211 Si6 C212 102.9(4) . . ?
C12 Si6 C212 112.0(3) . . ?
C213 Si6 C212 109.7(4) . . ?
Si6 C211 H21A 109.5 . . ?
Si6 C211 H21B 109.5 . . ?
H21A C211 H21B 109.5 . . ?
Si6 C211 H21C 109.5 . . ?
H21A C211 H21C 109.5 . . ?
H21B C211 H21C 109.5 . . ?
Si6 C212 H21D 109.5 . . ?
Si6 C212 H21E 109.5 . . ?
H21D C212 H21E 109.5 . . ?
Si6 C212 H21F 109.5 . . ?
H21D C212 H21F 109.5 . . ?
H21E C212 H21F 109.5 . . ?
Si6 C213 H21G 109.5 . . ?
Si6 C213 H21H 109.5 . . ?
H21G C213 H21H 109.5 . . ?
Si6 C213 H21I 109.5 . . ?
H21G C213 H21I 109.5 . . ?
H21H C213 H21I 109.5 . . ?
C223 Si5 C221 105.4(4) . . ?
C223 Si5 C222 105.2(3) . . ?
C221 Si5 C222 106.2(3) . . ?
C223 Si5 C12 115.6(3) . . ?
C221 Si5 C12 112.7(3) . . ?
C222 Si5 C12 111.1(3) . . ?
Si5 C221 H22A 109.5 . . ?
Si5 C221 H22B 109.5 . . ?
H22A C221 H22B 109.5 . . ?
Si5 C221 H22C 109.5 . . ?
H22A C221 H22C 109.5 . . ?
H22B C221 H22C 109.5 . . ?
Si5 C222 H22D 109.5 . . ?
Si5 C222 H22E 109.5 . . ?
H22D C222 H22E 109.5 . . ?
Si5 C222 H22F 109.5 . . ?
H22D C222 H22F 109.5 . . ?
H22E C222 H22F 109.5 . . ?
Si5 C223 H22G 109.5 . . ?
Si5 C223 H22H 109.5 . . ?
H22G C223 H22H 109.5 . . ?
Si5 C223 H22I 109.5 . . ?
H22G C223 H22I 109.5 . . ?
H22H C223 H22I 109.5 . . ?
C233 Si4 C231 106.4(4) . . ?
C233 Si4 C232 107.3(4) . . ?
C231 Si4 C232 105.3(4) . . ?
C233 Si4 C12 113.8(3) . . ?
C231 Si4 C12 113.8(3) . . ?
C232 Si4 C12 109.8(3) . . ?
Si4 C231 H23A 109.5 . . ?
Si4 C231 H23B 109.5 . . ?
H23A C231 H23B 109.5 . . ?
Si4 C231 H23C 109.5 . . ?
H23A C231 H23C 109.5 . . ?
H23B C231 H23C 109.5 . . ?
Si4 C232 H23D 109.5 . . ?
Si4 C232 H23E 109.5 . . ?
H23D C232 H23E 109.5 . . ?
Si4 C232 H23F 109.5 . . ?
H23D C232 H23F 109.5 . . ?
H23E C232 H23F 109.5 . . ?
Si4 C233 H23G 109.5 . . ?
Si4 C233 H23H 109.5 . . ?
H23G C233 H23H 109.5 . . ?
Si4 C233 H23I 109.5 . . ?
H23G C233 H23I 109.5 . . ?
H23H C233 H23I 109.5 . . ?
C13 In3 Rh1 159.96(13) . . ?
C13 In3 Cl1 102.01(14) . . ?
Rh1 In3 Cl1 97.33(4) . . ?
C13 In3 In1 149.09(13) . . ?
Rh1 In3 In1 50.496(16) . . ?
Cl1 In3 In1 52.31(4) . . ?
Si9 C13 Si7 112.4(3) . . ?
Si9 C13 Si8 111.1(3) . . ?
Si7 C13 Si8 109.9(3) . . ?
Si9 C13 In3 110.3(3) . . ?
Si7 C13 In3 107.1(2) . . ?
Si8 C13 In3 105.7(2) . . ?
C313 Si9 C13 111.5(3) . . ?
C313 Si9 C311 108.1(4) . . ?
C13 Si9 C311 113.2(3) . . ?
C313 Si9 C312 106.2(4) . . ?
C13 Si9 C312 113.7(4) . . ?
C311 Si9 C312 103.6(4) . . ?
Si9 C311 H31A 109.5 . . ?
Si9 C311 H31B 109.5 . . ?
H31A C311 H31B 109.5 . . ?
Si9 C311 H31C 109.5 . . ?
H31A C311 H31C 109.5 . . ?
H31B C311 H31C 109.5 . . ?
Si9 C312 H31D 109.5 . . ?
Si9 C312 H31E 109.5 . . ?
H31D C312 H31E 109.5 . . ?
Si9 C312 H31F 109.5 . . ?
H31D C312 H31F 109.5 . . ?
H31E C312 H31F 109.5 . . ?
Si9 C313 H31G 109.5 . . ?
Si9 C313 H31H 109.5 . . ?
H31G C313 H31H 109.5 . . ?
Si9 C313 H31I 109.5 . . ?
H31G C313 H31I 109.5 . . ?
H31H C313 H31I 109.5 . . ?
C323 Si7 C322 107.4(4) . . ?
C323 Si7 C13 114.7(3) . . ?
C322 Si7 C13 112.7(3) . . ?
C323 Si7 C321 105.3(4) . . ?
C322 Si7 C321 103.9(5) . . ?
C13 Si7 C321 112.1(4) . . ?
Si7 C321 H32A 109.5 . . ?
Si7 C321 H32B 109.5 . . ?
H32A C321 H32B 109.5 . . ?
Si7 C321 H32C 109.5 . . ?
H32A C321 H32C 109.5 . . ?
H32B C321 H32C 109.5 . . ?
Si7 C322 H32D 109.5 . . ?
Si7 C322 H32E 109.5 . . ?
H32D C322 H32E 109.5 . . ?
Si7 C322 H32F 109.5 . . ?
H32D C322 H32F 109.5 . . ?
H32E C322 H32F 109.5 . . ?
Si7 C323 H32G 109.5 . . ?
Si7 C323 H32H 109.5 . . ?
H32G C323 H32H 109.5 . . ?
Si7 C323 H32I 109.5 . . ?
H32G C323 H32I 109.5 . . ?
H32H C323 H32I 109.5 . . ?
C332 Si8 C333 107.0(4) . . ?
C332 Si8 C331 104.0(5) . . ?
C333 Si8 C331 106.4(5) . . ?
C332 Si8 C13 113.6(3) . . ?
C333 Si8 C13 112.8(3) . . ?
C331 Si8 C13 112.5(4) . . ?
Si8 C331 H33A 109.5 . . ?
Si8 C331 H33B 109.5 . . ?
H33A C331 H33B 109.5 . . ?
Si8 C331 H33C 109.5 . . ?
H33A C331 H33C 109.5 . . ?
H33B C331 H33C 109.5 . . ?
Si8 C332 H33D 109.5 . . ?
Si8 C332 H33E 109.5 . . ?
H33D C332 H33E 109.5 . . ?
Si8 C332 H33F 109.5 . . ?
H33D C332 H33F 109.5 . . ?
H33E C332 H33F 109.5 . . ?
Si8 C333 H33G 109.5 . . ?
Si8 C333 H33H 109.5 . . ?
H33G C333 H33H 109.5 . . ?
Si8 C333 H33I 109.5 . . ?
H33G C333 H33I 109.5 . . ?
H33H C333 H33I 109.5 . . ?

loop_
_geom_bond_atom_site_label_1
_geom_bond_atom_site_label_2
_geom_bond_distance
_geom_bond_site_symmetry_2
_geom_bond_publ_flag
Cl1 In3 2.6302(16) . ?
Cl1 In1 2.7182(17) . ?
Cl2 In2 2.6215(15) . ?
Cl2 In1 2.7006(16) . ?
Rh1 C2 2.217(6) . ?
Rh1 C1 2.221(6) . ?
Rh1 C3 2.238(6) . ?
Rh1 C5 2.244(6) . ?
Rh1 C4 2.254(6) . ?
Rh1 In2 2.5617(7) . ?
Rh1 In3 2.5618(6) . ?
Rh1 In1 2.6244(6) . ?
C4 C5 1.392(9) . ?
C4 C3 1.405(9) . ?
C4 C9 1.525(9) . ?
C9 H41A 0.9700 . ?
C9 H41B 0.9700 . ?
C9 H41C 0.9700 . ?
C3 C2 1.432(9) . ?
C3 C8 1.509(9) . ?
C8 H42A 0.9700 . ?
C8 H42B 0.9700 . ?
C8 H42C 0.9700 . ?
C2 C1 1.430(10) . ?
C2 C7 1.488(10) . ?
C7 H43A 0.9700 . ?
C7 H43B 0.9700 . ?
C7 H43C 0.9700 . ?
C1 C5 1.406(10) . ?
C1 C6 1.501(9) . ?
C6 H44A 0.9700 . ?
C6 H44B 0.9700 . ?
C6 H44C 0.9700 . ?
C5 C10 1.513(10) . ?
C10 H45A 0.9700 . ?
C10 H45B 0.9700 . ?
C10 H45C 0.9700 . ?
In1 C11 2.257(5) . ?
In1 In3 3.3560(7) . ?
C11 Si1 1.887(6) . ?
C11 Si3 1.898(6) . ?
C11 Si2 1.903(6) . ?
Si1 C113 1.872(8) . ?
Si1 C112 1.873(8) . ?
Si1 C111 1.880(7) . ?
C111 H11A 0.9700 . ?
C111 H11B 0.9700 . ?
C111 H11C 0.9700 . ?
C112 H11D 0.9700 . ?
C112 H11E 0.9700 . ?
C112 H11F 0.9700 . ?
C113 H11G 0.9700 . ?
C113 H11H 0.9700 . ?
C113 H11I 0.9700 . ?
Si3 C121 1.869(8) . ?
Si3 C122 1.879(7) . ?
Si3 C123 1.881(7) . ?
C121 H12A 0.9700 . ?
C121 H12B 0.9700 . ?
C121 H12C 0.9700 . ?
C122 H12D 0.9700 . ?
C122 H12E 0.9700 . ?
C122 H12F 0.9700 . ?
C123 H12G 0.9700 . ?
C123 H12H 0.9700 . ?
C123 H12I 0.9700 . ?
Si2 C132 1.876(7) . ?
Si2 C133 1.876(8) . ?
Si2 C131 1.885(6) . ?
C131 H13A 0.9700 . ?
C131 H13B 0.9700 . ?
C131 H13C 0.9700 . ?
C132 H13D 0.9700 . ?
C132 H13E 0.9700 . ?
C132 H13F 0.9700 . ?
C133 H13G 0.9700 . ?
C133 H13H 0.9700 . ?
C133 H13I 0.9700 . ?
In2 C12 2.241(5) . ?
C12 Si6 1.885(6) . ?
C12 Si4 1.887(6) . ?
C12 Si5 1.912(6) . ?
Si6 C211 1.883(7) . ?
Si6 C213 1.889(9) . ?
Si6 C212 1.908(9) . ?
C211 H21A 0.9700 . ?
C211 H21B 0.9700 . ?
C211 H21C 0.9700 . ?
C212 H21D 0.9700 . ?
C212 H21E 0.9700 . ?
C212 H21F 0.9700 . ?
C213 H21G 0.9700 . ?
C213 H21H 0.9700 . ?
C213 H21I 0.9700 . ?
Si5 C223 1.864(6) . ?
Si5 C221 1.879(7) . ?
Si5 C222 1.884(7) . ?
C221 H22A 0.9700 . ?
C221 H22B 0.9700 . ?
C221 H22C 0.9700 . ?
C222 H22D 0.9700 . ?
C222 H22E 0.9700 . ?
C222 H22F 0.9700 . ?
C223 H22G 0.9700 . ?
C223 H22H 0.9700 . ?
C223 H22I 0.9700 . ?
Si4 C233 1.872(7) . ?
Si4 C231 1.878(8) . ?
Si4 C232 1.885(7) . ?
C231 H23A 0.9700 . ?
C231 H23B 0.9700 . ?
C231 H23C 0.9700 . ?
C232 H23D 0.9700 . ?
C232 H23E 0.9700 . ?
C232 H23F 0.9700 . ?
C233 H23G 0.9700 . ?
C233 H23H 0.9700 . ?
C233 H23I 0.9700 . ?
In3 C13 2.218(5) . ?
C13 Si9 1.873(6) . ?
C13 Si7 1.880(5) . ?
C13 Si8 1.916(6) . ?
Si9 C313 1.865(9) . ?
Si9 C311 1.875(7) . ?
Si9 C312 1.903(8) . ?
C311 H31A 0.9700 . ?
C311 H31B 0.9700 . ?
C311 H31C 0.9700 . ?
C312 H31D 0.9700 . ?
C312 H31E 0.9700 . ?
C312 H31F 0.9700 . ?
C313 H31G 0.9700 . ?
C313 H31H 0.9700 . ?
C313 H31I 0.9700 . ?
Si7 C323 1.861(7) . ?
Si7 C322 1.864(8) . ?
Si7 C321 1.903(9) . ?
C321 H32A 0.9700 . ?
C321 H32B 0.9700 . ?
C321 H32C 0.9700 . ?
C322 H32D 0.9700 . ?
C322 H32E 0.9700 . ?
C322 H32F 0.9700 . ?
C323 H32G 0.9700 . ?
C323 H32H 0.9700 . ?
C323 H32I 0.9700 . ?
Si8 C332 1.839(8) . ?
Si8 C333 1.869(7) . ?
Si8 C331 1.878(10) . ?
C331 H33A 0.9700 . ?
C331 H33B 0.9700 . ?
C331 H33C 0.9700 . ?
C332 H33D 0.9700 . ?
C332 H33E 0.9700 . ?
C332 H33F 0.9700 . ?
C333 H33G 0.9700 . ?
C333 H33H 0.9700 . ?
C333 H33I 0.9700 . ?

loop_
_geom_torsion_atom_site_label_1
_geom_torsion_atom_site_label_2
_geom_torsion_atom_site_label_3
_geom_torsion_atom_site_label_4
_geom_torsion
_geom_torsion_site_symmetry_1
_geom_torsion_site_symmetry_2
_geom_torsion_site_symmetry_3
_geom_torsion_site_symmetry_4
_geom_torsion_publ_flag
C2 Rh1 C4 C5 -80.0(4) . . . . ?
C1 Rh1 C4 C5 -37.0(4) . . . . ?
C3 Rh1 C4 C5 -117.9(5) . . . . ?
In2 Rh1 C4 C5 75.7(4) . . . . ?
In3 Rh1 C4 C5 171.2(4) . . . . ?
In1 Rh1 C4 C5 -73.4(7) . . . . ?
C2 Rh1 C4 C3 37.9(4) . . . . ?
C1 Rh1 C4 C3 80.9(4) . . . . ?
C5 Rh1 C4 C3 117.9(5) . . . . ?
In2 Rh1 C4 C3 -166.4(3) . . . . ?
In3 Rh1 C4 C3 -70.9(3) . . . . ?
In1 Rh1 C4 C3 44.5(7) . . . . ?
C2 Rh1 C4 C9 156.7(8) . . . . ?
C1 Rh1 C4 C9 -160.2(8) . . . . ?
C3 Rh1 C4 C9 118.9(9) . . . . ?
C5 Rh1 C4 C9 -123.2(9) . . . . ?
In2 Rh1 C4 C9 -47.6(7) . . . . ?
In3 Rh1 C4 C9 48.0(7) . . . . ?
In1 Rh1 C4 C9 163.4(5) . . . . ?
C5 C4 C3 C2 0.4(6) . . . . ?
C9 C4 C3 C2 168.1(6) . . . . ?
Rh1 C4 C3 C2 -61.8(4) . . . . ?
C5 C4 C3 C8 -166.7(6) . . . . ?
C9 C4 C3 C8 1.0(10) . . . . ?
Rh1 C4 C3 C8 131.1(6) . . . . ?
C5 C4 C3 Rh1 62.2(4) . . . . ?
C9 C4 C3 Rh1 -130.1(6) . . . . ?
C2 Rh1 C3 C4 -117.2(5) . . . . ?
C1 Rh1 C3 C4 -78.5(4) . . . . ?
C5 Rh1 C3 C4 -36.6(4) . . . . ?
In2 Rh1 C3 C4 23.3(5) . . . . ?
In3 Rh1 C3 C4 115.7(3) . . . . ?
In1 Rh1 C3 C4 -163.5(3) . . . . ?
C1 Rh1 C3 C2 38.7(4) . . . . ?
C5 Rh1 C3 C2 80.7(4) . . . . ?
C4 Rh1 C3 C2 117.2(5) . . . . ?
In2 Rh1 C3 C2 140.5(4) . . . . ?
In3 Rh1 C3 C2 -127.1(4) . . . . ?
In1 Rh1 C3 C2 -46.3(4) . . . . ?
C2 Rh1 C3 C8 119.8(9) . . . . ?
C1 Rh1 C3 C8 158.5(9) . . . . ?
C5 Rh1 C3 C8 -159.5(9) . . . . ?
C4 Rh1 C3 C8 -123.0(9) . . . . ?
In2 Rh1 C3 C8 -99.7(8) . . . . ?
In3 Rh1 C3 C8 -7.3(8) . . . . ?
In1 Rh1 C3 C8 73.5(8) . . . . ?
C4 C3 C2 C1 -0.4(6) . . . . ?
C8 C3 C2 C1 166.9(6) . . . . ?
Rh1 C3 C2 C1 -63.4(4) . . . . ?
C4 C3 C2 C7 -167.5(6) . . . . ?
C8 C3 C2 C7 -0.2(10) . . . . ?
Rh1 C3 C2 C7 129.5(7) . . . . ?
C4 C3 C2 Rh1 63.0(4) . . . . ?
C8 C3 C2 Rh1 -129.7(6) . . . . ?
C3 Rh1 C2 C1 115.3(5) . . . . ?
C5 Rh1 C2 C1 37.3(4) . . . . ?
C4 Rh1 C2 C1 78.4(4) . . . . ?
In2 Rh1 C2 C1 -0.4(7) . . . . ?
In3 Rh1 C2 C1 176.3(3) . . . . ?
In1 Rh1 C2 C1 -99.5(4) . . . . ?
C1 Rh1 C2 C3 -115.3(5) . . . . ?
C5 Rh1 C2 C3 -78.0(4) . . . . ?
C4 Rh1 C2 C3 -36.8(3) . . . . ?
In2 Rh1 C2 C3 -115.7(5) . . . . ?
In3 Rh1 C2 C3 61.1(4) . . . . ?
In1 Rh1 C2 C3 145.3(3) . . . . ?
C1 Rh1 C2 C7 122.4(10) . . . . ?
C3 Rh1 C2 C7 -122.4(11) . . . . ?
C5 Rh1 C2 C7 159.7(10) . . . . ?
C4 Rh1 C2 C7 -159.2(10) . . . . ?
In2 Rh1 C2 C7 121.9(8) . . . . ?
In3 Rh1 C2 C7 -61.3(9) . . . . ?
In1 Rh1 C2 C7 22.9(9) . . . . ?
C3 C2 C1 C5 0.2(6) . . . . ?
C7 C2 C1 C5 167.3(6) . . . . ?
Rh1 C2 C1 C5 -63.6(4) . . . . ?
C3 C2 C1 C6 -167.6(6) . . . . ?
C7 C2 C1 C6 -0.6(11) . . . . ?
Rh1 C2 C1 C6 128.5(7) . . . . ?
C3 C2 C1 Rh1 63.9(4) . . . . ?
C7 C2 C1 Rh1 -129.1(7) . . . . ?
C2 Rh1 C1 C5 116.6(5) . . . . ?
C3 Rh1 C1 C5 78.0(4) . . . . ?
C4 Rh1 C1 C5 36.3(4) . . . . ?
In2 Rh1 C1 C5 -63.6(4) . . . . ?
In3 Rh1 C1 C5 109.5(5) . . . . ?
In1 Rh1 C1 C5 -154.7(3) . . . . ?
C3 Rh1 C1 C2 -38.6(4) . . . . ?
C5 Rh1 C1 C2 -116.6(5) . . . . ?
C4 Rh1 C1 C2 -80.2(4) . . . . ?
In2 Rh1 C1 C2 179.8(3) . . . . ?
In3 Rh1 C1 C2 -7.1(7) . . . . ?
In1 Rh1 C1 C2 88.7(4) . . . . ?
C2 Rh1 C1 C6 -123.0(11) . . . . ?
C3 Rh1 C1 C6 -161.6(10) . . . . ?
C5 Rh1 C1 C6 120.4(11) . . . . ?
C4 Rh1 C1 C6 156.8(10) . . . . ?
In2 Rh1 C1 C6 56.8(9) . . . . ?
In3 Rh1 C1 C6 -130.1(8) . . . . ?
In1 Rh1 C1 C6 -34.3(9) . . . . ?
C3 C4 C5 C1 -0.2(7) . . . . ?
C9 C4 C5 C1 -167.5(6) . . . . ?
Rh1 C4 C5 C1 61.7(4) . . . . ?
C3 C4 C5 C10 168.4(6) . . . . ?
C9 C4 C5 C10 1.2(10) . . . . ?
Rh1 C4 C5 C10 -129.7(7) . . . . ?
C3 C4 C5 Rh1 -61.9(4) . . . . ?
C9 C4 C5 Rh1 130.8(6) . . . . ?
C2 C1 C5 C4 0.0(7) . . . . ?
C6 C1 C5 C4 168.3(6) . . . . ?
Rh1 C1 C5 C4 -62.7(4) . . . . ?
C2 C1 C5 C10 -168.1(6) . . . . ?
C6 C1 C5 C10 0.2(10) . . . . ?
Rh1 C1 C5 C10 129.2(7) . . . . ?
C2 C1 C5 Rh1 62.7(4) . . . . ?
C6 C1 C5 Rh1 -129.0(6) . . . . ?
C2 Rh1 C5 C4 79.9(4) . . . . ?
C1 Rh1 C5 C4 118.1(6) . . . . ?
C3 Rh1 C5 C4 36.9(4) . . . . ?
In2 Rh1 C5 C4 -114.1(4) . . . . ?
In3 Rh1 C5 C4 -14.0(6) . . . . ?
In1 Rh1 C5 C4 154.5(3) . . . . ?
C2 Rh1 C5 C1 -38.2(4) . . . . ?
C3 Rh1 C5 C1 -81.2(4) . . . . ?
C4 Rh1 C5 C1 -118.1(6) . . . . ?
In2 Rh1 C5 C1 127.8(4) . . . . ?
In3 Rh1 C5 C1 -132.2(4) . . . . ?
In1 Rh1 C5 C1 36.4(5) . . . . ?
C2 Rh1 C5 C10 -161.1(9) . . . . ?
C1 Rh1 C5 C10 -122.8(9) . . . . ?
C3 Rh1 C5 C10 156.0(9) . . . . ?
C4 Rh1 C5 C10 119.1(9) . . . . ?
In2 Rh1 C5 C10 4.9(8) . . . . ?
In3 Rh1 C5 C10 105.0(7) . . . . ?
In1 Rh1 C5 C10 -86.4(8) . . . . ?
C2 Rh1 In1 C11 41.5(5) . . . . ?
C1 Rh1 In1 C11 3.2(5) . . . . ?
C3 Rh1 In1 C11 68.0(5) . . . . ?
C5 Rh1 In1 C11 -18.2(5) . . . . ?
C4 Rh1 In1 C11 35.6(7) . . . . ?
In2 Rh1 In1 C11 -115.7(4) . . . . ?
In3 Rh1 In1 C11 154.9(4) . . . . ?
C2 Rh1 In1 Cl2 174.5(2) . . . . ?
C1 Rh1 In1 Cl2 136.3(2) . . . . ?
C3 Rh1 In1 Cl2 -158.91(19) . . . . ?
C5 Rh1 In1 Cl2 114.8(2) . . . . ?
C4 Rh1 In1 Cl2 168.6(5) . . . . ?
In2 Rh1 In1 Cl2 17.31(5) . . . . ?
In3 Rh1 In1 Cl2 -72.04(5) . . . . ?
C2 Rh1 In1 Cl1 -89.2(2) . . . . ?
C1 Rh1 In1 Cl1 -127.5(2) . . . . ?
C3 Rh1 In1 Cl1 -62.70(19) . . . . ?
C5 Rh1 In1 Cl1 -148.9(2) . . . . ?
C4 Rh1 In1 Cl1 -95.2(5) . . . . ?
In2 Rh1 In1 Cl1 113.52(5) . . . . ?
In3 Rh1 In1 Cl1 24.17(5) . . . . ?
C2 Rh1 In1 In3 -113.4(2) . . . . ?
C1 Rh1 In1 In3 -151.7(2) . . . . ?
C3 Rh1 In1 In3 -86.87(18) . . . . ?
C5 Rh1 In1 In3 -173.1(2) . . . . ?
C4 Rh1 In1 In3 -119.3(5) . . . . ?
In2 Rh1 In1 In3 89.354(19) . . . . ?
In2 Cl2 In1 C11 148.19(15) . . . . ?
In2 Cl2 In1 Rh1 -17.01(4) . . . . ?
In2 Cl2 In1 Cl1 -111.03(5) . . . . ?
In2 Cl2 In1 In3 -64.01(4) . . . . ?
In3 Cl1 In1 C11 171.55(15) . . . . ?
In3 Cl1 In1 Rh1 -23.75(4) . . . . ?
In3 Cl1 In1 Cl2 69.38(5) . . . . ?
Rh1 In1 C11 Si1 30.9(6) . . . . ?
Cl2 In1 C11 Si1 -101.0(2) . . . . ?
Cl1 In1 C11 Si1 160.9(2) . . . . ?
In3 In1 C11 Si1 173.32(8) . . . . ?
Rh1 In1 C11 Si3 -87.2(5) . . . . ?
Cl2 In1 C11 Si3 140.9(2) . . . . ?
Cl1 In1 C11 Si3 42.8(3) . . . . ?
In3 In1 C11 Si3 55.2(4) . . . . ?
Rh1 In1 C11 Si2 150.8(2) . . . . ?
Cl2 In1 C11 Si2 18.9(3) . . . . ?
Cl1 In1 C11 Si2 -79.2(3) . . . . ?
In3 In1 C11 Si2 -66.8(4) . . . . ?
Si3 C11 Si1 C113 41.1(4) . . . . ?
Si2 C11 Si1 C113 163.1(3) . . . . ?
In1 C11 Si1 C113 -76.9(4) . . . . ?
Si3 C11 Si1 C112 158.5(3) . . . . ?
Si2 C11 Si1 C112 -79.5(4) . . . . ?
In1 C11 Si1 C112 40.5(4) . . . . ?
Si3 C11 Si1 C111 -80.9(5) . . . . ?
Si2 C11 Si1 C111 41.2(5) . . . . ?
In1 C11 Si1 C111 161.1(4) . . . . ?
Si1 C11 Si3 C121 -79.2(4) . . . . ?
Si2 C11 Si3 C121 157.9(4) . . . . ?
In1 C11 Si3 C121 34.9(4) . . . . ?
Si1 C11 Si3 C122 41.3(4) . . . . ?
Si2 C11 Si3 C122 -81.7(4) . . . . ?
In1 C11 Si3 C122 155.4(3) . . . . ?
Si1 C11 Si3 C123 160.7(3) . . . . ?
Si2 C11 Si3 C123 37.8(4) . . . . ?
In1 C11 Si3 C123 -85.2(3) . . . . ?
Si1 C11 Si2 C132 164.1(3) . . . . ?
Si3 C11 Si2 C132 -73.6(4) . . . . ?
In1 C11 Si2 C132 48.6(4) . . . . ?
Si1 C11 Si2 C133 39.2(4) . . . . ?
Si3 C11 Si2 C133 161.6(3) . . . . ?
In1 C11 Si2 C133 -76.3(4) . . . . ?
Si1 C11 Si2 C131 -77.4(4) . . . . ?
Si3 C11 Si2 C131 44.9(4) . . . . ?
In1 C11 Si2 C131 167.1(3) . . . . ?
C2 Rh1 In2 C12 47.1(6) . . . . ?
C1 Rh1 In2 C12 46.8(5) . . . . ?
C3 Rh1 In2 C12 -36.0(5) . . . . ?
C5 Rh1 In2 C12 14.0(5) . . . . ?
C4 Rh1 In2 C12 -21.3(5) . . . . ?
In3 Rh1 In2 C12 -129.9(4) . . . . ?
In1 Rh1 In2 C12 149.3(4) . . . . ?
C2 Rh1 In2 Cl2 -120.1(4) . . . . ?
C1 Rh1 In2 Cl2 -120.4(2) . . . . ?
C3 Rh1 In2 Cl2 156.8(3) . . . . ?
C5 Rh1 In2 Cl2 -153.30(19) . . . . ?
C4 Rh1 In2 Cl2 171.38(18) . . . . ?
In3 Rh1 In2 Cl2 62.81(5) . . . . ?
In1 Rh1 In2 Cl2 -17.94(5) . . . . ?
In1 Cl2 In2 C12 -158.00(15) . . . . ?
In1 Cl2 In2 Rh1 17.52(4) . . . . ?
Rh1 In2 C12 Si6 16.1(6) . . . . ?
Cl2 In2 C12 Si6 -176.9(2) . . . . ?
Rh1 In2 C12 Si4 -102.4(4) . . . . ?
Cl2 In2 C12 Si4 64.6(2) . . . . ?
Rh1 In2 C12 Si5 136.6(3) . . . . ?
Cl2 In2 C12 Si5 -56.5(3) . . . . ?
Si4 C12 Si6 C211 -82.8(5) . . . . ?
Si5 C12 Si6 C211 40.3(5) . . . . ?
In2 C12 Si6 C211 163.1(4) . . . . ?
Si4 C12 Si6 C213 157.1(4) . . . . ?
Si5 C12 Si6 C213 -79.8(4) . . . . ?
In2 C12 Si6 C213 43.0(4) . . . . ?
Si4 C12 Si6 C212 34.7(4) . . . . ?
Si5 C12 Si6 C212 157.9(4) . . . . ?
In2 C12 Si6 C212 -79.3(4) . . . . ?
Si6 C12 Si5 C223 162.1(3) . . . . ?
Si4 C12 Si5 C223 -74.1(4) . . . . ?
In2 C12 Si5 C223 43.9(4) . . . . ?
Si6 C12 Si5 C221 40.8(4) . . . . ?
Si4 C12 Si5 C221 164.6(3) . . . . ?
In2 C12 Si5 C221 -77.5(4) . . . . ?
Si6 C12 Si5 C222 -78.2(4) . . . . ?
Si4 C12 Si5 C222 45.6(4) . . . . ?
In2 C12 Si5 C222 163.5(3) . . . . ?
Si6 C12 Si4 C233 163.4(3) . . . . ?
Si5 C12 Si4 C233 40.7(4) . . . . ?
In2 C12 Si4 C233 -82.1(3) . . . . ?
Si6 C12 Si4 C231 41.2(4) . . . . ?
Si5 C12 Si4 C231 -81.4(4) . . . . ?
In2 C12 Si4 C231 155.7(3) . . . . ?
Si6 C12 Si4 C232 -76.5(4) . . . . ?
Si5 C12 Si4 C232 160.9(3) . . . . ?
In2 C12 Si4 C232 38.1(4) . . . . ?
C2 Rh1 In3 C13 -93.1(5) . . . . ?
C1 Rh1 In3 C13 -88.4(6) . . . . ?
C3 Rh1 In3 C13 -60.9(5) . . . . ?
C5 Rh1 In3 C13 -18.0(5) . . . . ?
C4 Rh1 In3 C13 -26.7(5) . . . . ?
In2 Rh1 In3 C13 85.6(5) . . . . ?
In1 Rh1 In3 C13 170.0(5) . . . . ?
C2 Rh1 In3 Cl1 71.64(19) . . . . ?
C1 Rh1 In3 Cl1 76.4(4) . . . . ?
C3 Rh1 In3 Cl1 103.89(18) . . . . ?
C5 Rh1 In3 Cl1 146.7(3) . . . . ?
C4 Rh1 In3 Cl1 138.11(17) . . . . ?
In2 Rh1 In3 Cl1 -109.62(5) . . . . ?
In1 Rh1 In3 Cl1 -25.20(5) . . . . ?
C2 Rh1 In3 In1 96.84(18) . . . . ?
C1 Rh1 In3 In1 101.6(4) . . . . ?
C3 Rh1 In3 In1 129.09(17) . . . . ?
C5 Rh1 In3 In1 171.9(3) . . . . ?
C4 Rh1 In3 In1 163.31(17) . . . . ?
In2 Rh1 In3 In1 -84.424(19) . . . . ?
In1 Cl1 In3 C13 -160.75(16) . . . . ?
In1 Cl1 In3 Rh1 24.52(5) . . . . ?
C11 In1 In3 C13 22.8(4) . . . . ?
Rh1 In1 In3 C13 -173.4(3) . . . . ?
Cl2 In1 In3 C13 -69.3(3) . . . . ?
Cl1 In1 In3 C13 38.9(3) . . . . ?
C11 In1 In3 Rh1 -163.8(3) . . . . ?
Cl2 In1 In3 Rh1 104.08(4) . . . . ?
Cl1 In1 In3 Rh1 -147.75(6) . . . . ?
C11 In1 In3 Cl1 -16.1(3) . . . . ?
Rh1 In1 In3 Cl1 147.75(6) . . . . ?
Cl2 In1 In3 Cl1 -108.17(7) . . . . ?
Rh1 In3 C13 Si9 120.8(4) . . . . ?
Cl1 In3 C13 Si9 -43.8(3) . . . . ?
In1 In3 C13 Si9 -74.3(4) . . . . ?
Rh1 In3 C13 Si7 -1.8(7) . . . . ?
Cl1 In3 C13 Si7 -166.4(2) . . . . ?
In1 In3 C13 Si7 163.09(10) . . . . ?
Rh1 In3 C13 Si8 -119.0(4) . . . . ?
Cl1 In3 C13 Si8 76.4(2) . . . . ?
In1 In3 C13 Si8 45.9(4) . . . . ?
Si7 C13 Si9 C313 81.3(4) . . . . ?
Si8 C13 Si9 C313 -155.1(4) . . . . ?
In3 C13 Si9 C313 -38.2(4) . . . . ?
Si7 C13 Si9 C311 -40.8(4) . . . . ?
Si8 C13 Si9 C311 82.8(4) . . . . ?
In3 C13 Si9 C311 -160.3(3) . . . . ?
Si7 C13 Si9 C312 -158.7(3) . . . . ?
Si8 C13 Si9 C312 -35.1(4) . . . . ?
In3 C13 Si9 C312 81.9(4) . . . . ?
Si9 C13 Si7 C323 81.9(4) . . . . ?
Si8 C13 Si7 C323 -42.4(4) . . . . ?
In3 C13 Si7 C323 -156.8(4) . . . . ?
Si9 C13 Si7 C322 -154.8(4) . . . . ?
Si8 C13 Si7 C322 80.9(4) . . . . ?
In3 C13 Si7 C322 -33.5(4) . . . . ?
Si9 C13 Si7 C321 -38.1(4) . . . . ?
Si8 C13 Si7 C321 -162.4(4) . . . . ?
In3 C13 Si7 C321 83.2(4) . . . . ?
Si9 C13 Si8 C332 77.0(5) . . . . ?
Si7 C13 Si8 C332 -158.0(4) . . . . ?
In3 C13 Si8 C332 -42.7(5) . . . . ?
Si9 C13 Si8 C333 -44.9(4) . . . . ?
Si7 C13 Si8 C333 80.1(4) . . . . ?
In3 C13 Si8 C333 -164.6(4) . . . . ?
Si9 C13 Si8 C331 -165.2(4) . . . . ?
Si7 C13 Si8 C331 -40.2(5) . . . . ?
In3 C13 Si8 C331 75.1(4) . . . . ?
